data_7022521
loop_
_publ_author_name
'Shaira, A.'
'Reddy, D.'
'Jaganyi, D.'

_publ_section_title
;
 A kinetic and mechanistic study into the substitution behaviour of
 platinum(II) polypyridyl complexes with a series of azole ligands.
;
_journal_issue 23
_journal_name_full 'Dalton transactions (Cambridge, England : 2003)'
_journal_page_first 8426
_journal_page_last 8436
_journal_paper_doi 10.1039/c3dt00022b
_journal_volume 42
_journal_year 2013
_chemical_formula_moiety 'C26 H23 N5 Pt, 2 (C F3 O3 S)'
_chemical_formula_sum 'C28 H23 F6 N5 O6 Pt S2'
_chemical_formula_weight 898.72
_chemical_name_systematic
;
?
;
_space_group_IT_number 2
_symmetry_cell_setting triclinic
_symmetry_space_group_name_Hall '-P 1'
_symmetry_space_group_name_H-M 'P -1'
_atom_sites_solution_hydrogens geom
_atom_sites_solution_primary direct
_atom_sites_solution_secondary difmap
_audit_creation_method SHELXL-97
_cell_angle_alpha 105.648(5)
_cell_angle_beta 98.516(5)
_cell_angle_gamma 92.891(5)
_cell_formula_units_Z 2
_cell_length_a 10.318(5)
_cell_length_b 12.100(5)
_cell_length_c 12.915(5)
_cell_measurement_reflns_used 8020
_cell_measurement_temperature 100(2)
_cell_measurement_theta_max 32.2
_cell_measurement_theta_min 2.7
_cell_volume 1528.6(11)
_computing_cell_refinement 'CrysAlis CCD 170'
_computing_data_collection 'CrysAlis CCD 170'
_computing_data_reduction 'CrysAlis RED 170'
_computing_molecular_graphics 'WinGX (Farrugia,1999)'
_computing_publication_material 'PublCIF (Westrip, 2010)'
_computing_structure_refinement 'SHELXL-97 (Sheldrick, 2008)'
_computing_structure_solution 'SHELXL-97 (Sheldrick, 2008)'
_diffrn_ambient_temperature 100(2)
_diffrn_measured_fraction_theta_full 0.997
_diffrn_measured_fraction_theta_max 0.877
_diffrn_measurement_device_type 'Xcalibur 2 CCD (Oxford Diffraction)'
_diffrn_measurement_method 'omega scans at fixed theta angles'
_diffrn_radiation_monochromator graphite
_diffrn_radiation_source 'fine-focus sealed tube'
_diffrn_radiation_type MoK\a
_diffrn_radiation_wavelength 0.71073
_diffrn_reflns_av_R_equivalents 0.0409
_diffrn_reflns_av_sigmaI/netI 0.0663
_diffrn_reflns_limit_h_max 13
_diffrn_reflns_limit_h_min -15
_diffrn_reflns_limit_k_max 17
_diffrn_reflns_limit_k_min -17
_diffrn_reflns_limit_l_max 19
_diffrn_reflns_limit_l_min -18
_diffrn_reflns_number 15965
_diffrn_reflns_theta_full 25.00
_diffrn_reflns_theta_max 32.21
_diffrn_reflns_theta_min 2.74
_diffrn_standards_decay_% 0
_diffrn_standards_interval_count 0
_diffrn_standards_interval_time 0
_diffrn_standards_number 0
_exptl_absorpt_coefficient_mu 4.815
_exptl_absorpt_correction_T_max 0.4460
_exptl_absorpt_correction_T_min 0.3790
_exptl_absorpt_correction_type multi-scan
_exptl_absorpt_process_details 'Blessing, 1995'
_exptl_crystal_colour yellow
_exptl_crystal_density_diffrn 1.953
_exptl_crystal_density_method 'not measured'
_exptl_crystal_description cubic
_exptl_crystal_F_000 876
_exptl_crystal_size_max 0.25
_exptl_crystal_size_mid 0.20
_exptl_crystal_size_min 0.20
_refine_diff_density_max 1.770
_refine_diff_density_min -2.899
_refine_diff_density_rms 0.195
_refine_ls_extinction_method none
_refine_ls_goodness_of_fit_ref 0.977
_refine_ls_hydrogen_treatment constr
_refine_ls_matrix_type full
_refine_ls_number_parameters 435
_refine_ls_number_reflns 9493
_refine_ls_number_restraints 0
_refine_ls_restrained_S_all 0.977
_refine_ls_R_factor_all 0.0490
_refine_ls_R_factor_gt 0.0383
_refine_ls_shift/su_max 0.005
_refine_ls_shift/su_mean 0.000
_refine_ls_structure_factor_coef Fsqd
_refine_ls_weighting_details 'calc w=1/[\s^2^(Fo^2^)+(0.0461P)^2^+0.0000P] where P=(Fo^2^+2Fc^2^)/3'
_refine_ls_weighting_scheme calc
_refine_ls_wR_factor_gt 0.0855
_refine_ls_wR_factor_ref 0.0893
_reflns_number_gt 8020
_reflns_number_total 9493
_reflns_threshold_expression >2\s(I)
_cod_data_source_file c3dt00022b.txt
_cod_data_source_block pt1+mim_100k_red1
_cod_database_code 7022521

loop_
_symmetry_equiv_pos_as_xyz
'x, y, z'
'-x, -y, -z'

loop_
_atom_site_label
_atom_site_type_symbol
_atom_site_fract_x
_atom_site_fract_y
_atom_site_fract_z
_atom_site_U_iso_or_equiv
_atom_site_adp_type
_atom_site_occupancy
_atom_site_symmetry_multiplicity
_atom_site_calc_flag
_atom_site_refinement_flags
Pt01 Pt 1.010218(14) 0.004633(12) 0.305265(11) 0.01523(5) Uani 1 1 d .
S2S S 1.17393(10) 0.41633(8) 0.31617(8) 0.01745(18) Uani 1 1 d .
S1S S 1.44088(10) -0.10321(9) 0.14996(8) 0.02033(19) Uani 1 1 d .
F6S F 1.3811(3) 0.5288(2) 0.4534(2) 0.0321(6) Uani 1 1 d .
F3S F 1.4712(3) 0.1237(2) 0.1973(3) 0.0360(7) Uani 1 1 d .
O5S O 1.1015(3) 0.4693(3) 0.4014(2) 0.0230(6) Uani 1 1 d .
O6S O 1.1962(3) 0.4845(3) 0.2427(2) 0.0231(6) Uani 1 1 d .
F5S F 1.4265(3) 0.3830(2) 0.3288(2) 0.0313(6) Uani 1 1 d .
O2S O 1.5585(3) -0.0951(3) 0.2294(3) 0.0266(7) Uani 1 1 d .
F1S F 1.3556(3) 0.0588(3) 0.2972(3) 0.0473(8) Uani 1 1 d .
F4S F 1.3383(3) 0.3540(3) 0.4616(2) 0.0359(7) Uani 1 1 d .
O1S O 1.3333(3) -0.1804(3) 0.1566(3) 0.0320(7) Uani 1 1 d .
N1 N 1.0748(3) 0.1217(3) 0.4424(2) 0.0150(6) Uani 1 1 d .
O4S O 1.1372(3) 0.2947(2) 0.2652(2) 0.0243(6) Uani 1 1 d .
F2S F 1.2730(3) 0.0486(3) 0.1299(3) 0.0546(10) Uani 1 1 d .
O3S O 1.4653(4) -0.1125(3) 0.0415(3) 0.0376(8) Uani 1 1 d .
C22 C 0.8429(4) 0.3199(3) 0.3724(3) 0.0195(8) Uani 1 1 d .
H22 H 0.8541 0.3840 0.4355 0.023 Uiso 1 1 calc R
N5 N 0.8111(3) -0.2285(3) 0.0200(3) 0.0193(7) Uani 1 1 d .
C5 C 1.1425(5) 0.5106(4) 0.8980(3) 0.0252(9) Uani 1 1 d .
H5 H 1.0749 0.5418 0.9363 0.030 Uiso 1 1 calc R
N3 N 1.1463(3) -0.0830(3) 0.3715(3) 0.0164(6) Uani 1 1 d .
C11 C 1.2153(4) -0.0181(3) 0.4718(3) 0.0160(7) Uani 1 1 d .
C16 C 1.0184(4) -0.1627(4) 0.0809(3) 0.0224(8) Uani 1 1 d .
H16 H 1.1109 -0.1487 0.0863 0.027 Uiso 1 1 calc R
C13 C 1.3440(4) -0.1752(4) 0.4827(4) 0.0233(8) Uani 1 1 d .
H13 H 1.4122 -0.2071 0.5199 0.028 Uiso 1 1 calc R
C3 C 1.3713(4) 0.4994(4) 0.8851(3) 0.0229(8) Uani 1 1 d .
H3 H 1.4608 0.5258 0.9151 0.027 Uiso 1 1 calc R
N4 N 0.8964(3) 0.1301(3) 0.2832(3) 0.0169(6) Uani 1 1 d .
C21 C 0.7542(4) 0.3189(4) 0.2799(3) 0.0213(8) Uani 1 1 d .
H21 H 0.7048 0.3829 0.2789 0.026 Uiso 1 1 calc R
C15 C 1.1770(4) -0.1901(3) 0.3292(3) 0.0188(8) Uani 1 1 d .
H15 H 1.1307 -0.2339 0.2599 0.023 Uiso 1 1 calc R
C8 C 1.1652(4) 0.2868(3) 0.6355(3) 0.0156(7) Uani 1 1 d .
C4 C 1.2745(5) 0.5475(4) 0.9419(3) 0.0269(9) Uani 1 1 d .
H4 H 1.2976 0.6050 1.0098 0.032 Uiso 1 1 calc R
C19 C 0.8101(4) 0.1302(4) 0.1941(3) 0.0213(8) Uani 1 1 d .
H19 H 0.7978 0.0642 0.1326 0.026 Uiso 1 1 calc R
N2 N 0.9440(3) -0.1158(3) 0.1608(3) 0.0185(7) Uani 1 1 d .
C1S C 1.3820(5) 0.0394(4) 0.1954(4) 0.0289(10) Uani 1 1 d .
C2 C 1.3426(4) 0.4133(3) 0.7851(3) 0.0185(7) Uani 1 1 d .
C10 C 1.1733(4) 0.0982(3) 0.5119(3) 0.0156(7) Uani 1 1 d .
C14 C 1.2741(4) -0.2396(4) 0.3831(4) 0.0223(8) Uani 1 1 d .
H14 H 1.2924 -0.3165 0.3519 0.027 Uiso 1 1 calc R
C25 C 0.6900(4) -0.2923(4) -0.0500(3) 0.0230(8) Uani 1 1 d .
H25A H 0.6146 -0.2723 -0.0129 0.035 Uiso 1 1 calc R
H25B H 0.6975 -0.3753 -0.0647 0.035 Uiso 1 1 calc R
H25C H 0.6773 -0.2717 -0.1190 0.035 Uiso 1 1 calc R
C1 C 1.4554(4) 0.3686(4) 0.7288(4) 0.0229(8) Uani 1 1 d .
H1A H 1.5320 0.4260 0.7549 0.034 Uiso 1 1 calc R
H1B H 1.4296 0.3541 0.6499 0.034 Uiso 1 1 calc R
H1C H 1.4779 0.2967 0.7452 0.034 Uiso 1 1 calc R
C26 C 1.0621(4) 0.3062(3) 0.5597(3) 0.0160(7) Uani 1 1 d .
H26 H 1.0230 0.3771 0.5750 0.019 Uiso 1 1 calc R
C12 C 1.3140(4) -0.0634(3) 0.5284(3) 0.0195(8) Uani 1 1 d .
H12 H 1.3604 -0.0189 0.5974 0.023 Uiso 1 1 calc R
C6 C 1.1107(4) 0.4273(4) 0.7973(3) 0.0218(8) Uani 1 1 d .
H6 H 1.0208 0.4043 0.7662 0.026 Uiso 1 1 calc R
C20 C 0.7383(4) 0.2232(4) 0.1888(4) 0.0247(9) Uani 1 1 d .
H20 H 0.6795 0.2216 0.1243 0.030 Uiso 1 1 calc R
C2S C 1.3382(4) 0.4200(4) 0.3936(3) 0.0228(8) Uani 1 1 d .
C7 C 1.2093(4) 0.3770(3) 0.7411(3) 0.0177(7) Uani 1 1 d .
C24 C 1.0177(4) 0.2210(3) 0.4622(3) 0.0148(7) Uani 1 1 d .
C17 C 0.9345(4) -0.2325(4) -0.0066(3) 0.0241(9) Uani 1 1 d .
H17 H 0.9575 -0.2757 -0.0733 0.029 Uiso 1 1 calc R
C9 C 1.2216(4) 0.1812(3) 0.6099(3) 0.0147(7) Uani 1 1 d .
H9 H 1.2923 0.1668 0.6592 0.018 Uiso 1 1 calc R
C23 C 0.9152(4) 0.2258(3) 0.3713(3) 0.0155(7) Uani 1 1 d .
C18 C 0.8193(4) -0.1585(3) 0.1202(3) 0.0174(7) Uani 1 1 d .
H18 H 0.7468 -0.1414 0.1576 0.021 Uiso 1 1 calc R

loop_
_atom_site_aniso_label
_atom_site_aniso_U_11
_atom_site_aniso_U_22
_atom_site_aniso_U_33
_atom_site_aniso_U_23
_atom_site_aniso_U_13
_atom_site_aniso_U_12
Pt01 0.01513(7) 0.01632(7) 0.01085(7) -0.00066(5) 0.00123(5) -0.00277(5)
S2S 0.0172(4) 0.0186(4) 0.0137(4) 0.0007(3) 0.0014(3) -0.0007(3)
S1S 0.0181(5) 0.0235(5) 0.0172(5) 0.0039(4) 0.0008(4) -0.0019(4)
F6S 0.0241(14) 0.0305(14) 0.0304(15) -0.0041(12) -0.0056(11) -0.0042(11)
F3S 0.0318(16) 0.0263(14) 0.0495(19) 0.0098(13) 0.0110(13) -0.0075(11)
O5S 0.0210(15) 0.0254(15) 0.0198(15) 0.0008(12) 0.0051(11) 0.0024(12)
O6S 0.0255(16) 0.0255(15) 0.0190(14) 0.0083(12) 0.0029(12) -0.0001(12)
F5S 0.0224(13) 0.0397(16) 0.0323(15) 0.0078(12) 0.0099(11) 0.0068(11)
O2S 0.0235(16) 0.0296(16) 0.0224(16) 0.0042(13) -0.0035(12) 0.0019(13)
F1S 0.057(2) 0.0364(17) 0.052(2) 0.0045(15) 0.0364(17) 0.0054(15)
F4S 0.0322(16) 0.0502(18) 0.0319(15) 0.0253(14) 0.0009(12) 0.0030(13)
O1S 0.0209(16) 0.0261(16) 0.048(2) 0.0100(15) 0.0046(14) -0.0043(12)
N1 0.0176(15) 0.0144(14) 0.0099(14) 0.0005(11) -0.0005(11) -0.0030(12)
O4S 0.0271(16) 0.0193(14) 0.0212(15) -0.0017(12) 0.0041(12) -0.0053(12)
F2S 0.0273(17) 0.0381(18) 0.096(3) 0.0265(19) -0.0130(17) 0.0042(14)
O3S 0.049(2) 0.042(2) 0.0188(16) 0.0052(15) 0.0047(15) -0.0022(17)
C22 0.0188(19) 0.0198(19) 0.0166(18) 0.0007(15) 0.0011(14) -0.0010(14)
N5 0.0185(16) 0.0203(16) 0.0147(16) -0.0006(13) 0.0002(12) -0.0009(13)
C5 0.031(2) 0.026(2) 0.018(2) 0.0043(17) 0.0048(17) 0.0044(18)
N3 0.0157(15) 0.0160(15) 0.0149(15) 0.0000(12) 0.0033(12) -0.0027(12)
C11 0.0163(18) 0.0168(17) 0.0142(17) 0.0030(14) 0.0038(14) -0.0009(14)
C16 0.020(2) 0.025(2) 0.0184(19) -0.0018(16) 0.0069(15) -0.0023(16)
C13 0.026(2) 0.022(2) 0.021(2) 0.0040(16) 0.0032(16) 0.0060(16)
C3 0.026(2) 0.0211(19) 0.0168(19) 0.0048(16) -0.0063(16) -0.0068(16)
N4 0.0146(15) 0.0182(15) 0.0148(15) 0.0017(12) 0.0000(12) -0.0039(12)
C21 0.020(2) 0.0203(19) 0.021(2) 0.0051(16) -0.0004(15) -0.0016(15)
C15 0.0189(19) 0.0155(17) 0.0195(19) -0.0002(15) 0.0063(15) -0.0025(14)
C8 0.0147(17) 0.0167(17) 0.0136(17) 0.0022(14) 0.0018(13) -0.0031(13)
C4 0.039(3) 0.021(2) 0.0118(18) -0.0038(15) -0.0044(17) -0.0024(18)
C19 0.023(2) 0.023(2) 0.0136(18) 0.0011(15) -0.0020(15) -0.0046(16)
N2 0.0197(16) 0.0205(16) 0.0090(14) -0.0042(12) -0.0002(12) -0.0025(13)
C1S 0.022(2) 0.027(2) 0.038(3) 0.011(2) 0.0036(19) 0.0010(17)
C2 0.0206(19) 0.0191(18) 0.0158(18) 0.0066(15) 0.0012(14) -0.0018(15)
C10 0.0152(17) 0.0164(17) 0.0141(17) 0.0041(14) 0.0008(13) -0.0012(13)
C14 0.022(2) 0.0189(19) 0.024(2) 0.0011(16) 0.0075(16) 0.0005(15)
C25 0.0185(19) 0.024(2) 0.019(2) -0.0023(16) -0.0010(15) -0.0053(15)
C1 0.0166(19) 0.026(2) 0.026(2) 0.0086(17) 0.0011(16) -0.0037(15)
C26 0.0168(18) 0.0164(17) 0.0128(17) 0.0016(14) 0.0014(13) 0.0005(14)
C12 0.0202(19) 0.0219(19) 0.0144(18) 0.0027(15) 0.0025(14) -0.0013(15)
C6 0.025(2) 0.0212(19) 0.0170(19) 0.0027(16) 0.0028(16) -0.0011(16)
C20 0.023(2) 0.028(2) 0.021(2) 0.0086(17) -0.0055(16) -0.0046(16)
C2S 0.023(2) 0.028(2) 0.0172(19) 0.0057(16) 0.0042(16) 0.0032(17)
C7 0.0219(19) 0.0179(18) 0.0107(16) 0.0021(14) -0.0001(14) -0.0023(15)
C24 0.0142(17) 0.0154(17) 0.0126(16) 0.0013(13) 0.0013(13) -0.0029(13)
C17 0.019(2) 0.031(2) 0.0158(19) -0.0035(17) 0.0044(15) -0.0021(16)
C9 0.0133(17) 0.0184(17) 0.0107(16) 0.0020(14) 0.0011(13) -0.0008(13)
C23 0.0149(17) 0.0167(17) 0.0127(16) 0.0016(14) 0.0011(13) -0.0016(13)
C18 0.0142(17) 0.0191(18) 0.0170(18) 0.0026(15) 0.0021(14) -0.0018(14)

loop_
_atom_type_symbol
_atom_type_description
_atom_type_scat_dispersion_real
_atom_type_scat_dispersion_imag
_atom_type_scat_source
C C 0.0033 0.0016 'International Tables Vol C Tables 4.2.6.8 and 6.1.1.4'
H H 0.0000 0.0000 'International Tables Vol C Tables 4.2.6.8 and 6.1.1.4'
N N 0.0061 0.0033 'International Tables Vol C Tables 4.2.6.8 and 6.1.1.4'
O O 0.0106 0.0060 'International Tables Vol C Tables 4.2.6.8 and 6.1.1.4'
F F 0.0171 0.0103 'International Tables Vol C Tables 4.2.6.8 and 6.1.1.4'
S S 0.1246 0.1234 'International Tables Vol C Tables 4.2.6.8 and 6.1.1.4'
Pt Pt -1.7033 8.3905 'International Tables Vol C Tables 4.2.6.8 and 6.1.1.4'

loop_
_geom_angle_atom_site_label_1
_geom_angle_atom_site_label_2
_geom_angle_atom_site_label_3
_geom_angle
N1 Pt01 N4 81.00(13)
N1 Pt01 N3 81.09(13)
N4 Pt01 N3 162.08(13)
N1 Pt01 N2 179.07(13)
N4 Pt01 N2 98.59(13)
N3 Pt01 N2 99.31(13)
O4S S2S O5S 115.14(18)
O4S S2S O6S 115.55(18)
O5S S2S O6S 115.02(18)
O4S S2S C2S 103.42(19)
O5S S2S C2S 101.88(19)
O6S S2S C2S 103.12(19)
O3S S1S O1S 115.0(2)
O3S S1S O2S 114.2(2)
O1S S1S O2S 114.9(2)
O3S S1S C1S 104.8(2)
O1S S1S C1S 103.3(2)
O2S S1S C1S 102.5(2)
C24 N1 C10 124.0(3)
C24 N1 Pt01 117.8(2)
C10 N1 Pt01 118.2(3)
C23 C22 C21 119.1(4)
C23 C22 H22 120.4
C21 C22 H22 120.4
C18 N5 C17 108.5(3)
C18 N5 C25 125.8(3)
C17 N5 C25 125.7(3)
C6 C5 C4 119.4(4)
C6 C5 H5 120.3
C4 C5 H5 120.3
C15 N3 C11 119.0(3)
C15 N3 Pt01 128.2(3)
C11 N3 Pt01 112.8(2)
N3 C11 C12 120.8(4)
N3 C11 C10 114.9(3)
C12 C11 C10 124.2(3)
C17 C16 N2 107.7(4)
C17 C16 H16 126.2
N2 C16 H16 126.2
C14 C13 C12 119.8(4)
C14 C13 H13 120.1
C12 C13 H13 120.1
C4 C3 C2 122.7(4)
C4 C3 H3 118.6
C2 C3 H3 118.6
C19 N4 C23 118.7(3)
C19 N4 Pt01 128.1(3)
C23 N4 Pt01 113.2(3)
C22 C21 C20 119.4(4)
C22 C21 H21 120.3
C20 C21 H21 120.3
N3 C15 C14 122.3(4)
N3 C15 H15 118.8
C14 C15 H15 118.8
C9 C8 C26 118.8(3)
C9 C8 C7 122.0(3)
C26 C8 C7 119.2(3)
C3 C4 C5 119.2(4)
C3 C4 H4 120.4
C5 C4 H4 120.4
N4 C19 C20 122.5(4)
N4 C19 H19 118.8
C20 C19 H19 118.8
C18 N2 C16 106.6(3)
C18 N2 Pt01 126.7(3)
C16 N2 Pt01 126.5(3)
F3S C1S F2S 107.6(4)
F3S C1S F1S 106.8(4)
F2S C1S F1S 108.4(4)
F3S C1S S1S 112.0(3)
F2S C1S S1S 111.1(3)
F1S C1S S1S 110.6(3)
C3 C2 C7 117.7(4)
C3 C2 C1 118.4(4)
C7 C2 C1 123.8(4)
N1 C10 C9 119.0(3)
N1 C10 C11 113.0(3)
C9 C10 C11 128.0(3)
C13 C14 C15 119.0(4)
C13 C14 H14 120.5
C15 C14 H14 120.5
N5 C25 H25A 109.5
N5 C25 H25B 109.5
H25A C25 H25B 109.5
N5 C25 H25C 109.5
H25A C25 H25C 109.5
H25B C25 H25C 109.5
C2 C1 H1A 109.5
C2 C1 H1B 109.5
H1A C1 H1B 109.5
C2 C1 H1C 109.5
H1A C1 H1C 109.5
H1B C1 H1C 109.5
C24 C26 C8 119.6(3)
C24 C26 H26 120.2
C8 C26 H26 120.2
C11 C12 C13 119.1(4)
C11 C12 H12 120.5
C13 C12 H12 120.5
C5 C6 C7 121.2(4)
C5 C6 H6 119.4
C7 C6 H6 119.4
C19 C20 C21 118.7(4)
C19 C20 H20 120.7
C21 C20 H20 120.7
F4S C2S F5S 107.3(3)
F4S C2S F6S 108.0(4)
F5S C2S F6S 107.5(4)
F4S C2S S2S 111.5(3)
F5S C2S S2S 112.3(3)
F6S C2S S2S 110.0(3)
C6 C7 C2 119.7(4)
C6 C7 C8 117.1(4)
C2 C7 C8 123.3(4)
N1 C24 C26 119.0(3)
N1 C24 C23 113.0(3)
C26 C24 C23 128.0(3)
C16 C17 N5 107.0(4)
C16 C17 H17 126.5
N5 C17 H17 126.5
C10 C9 C8 119.6(3)
C10 C9 H9 120.2
C8 C9 H9 120.2
N4 C23 C22 121.5(3)
N4 C23 C24 114.9(3)
C22 C23 C24 123.6(3)
N5 C18 N2 110.2(3)
N5 C18 H18 124.9
N2 C18 H18 124.9

loop_
_geom_bond_atom_site_label_1
_geom_bond_atom_site_label_2
_geom_bond_distance
Pt01 N1 1.947(3)
Pt01 N4 2.019(3)
Pt01 N3 2.027(3)
Pt01 N2 2.032(3)
S2S O4S 1.446(3)
S2S O5S 1.446(3)
S2S O6S 1.450(3)
S2S C2S 1.828(4)
S1S O3S 1.436(3)
S1S O1S 1.441(3)
S1S O2S 1.449(3)
S1S C1S 1.832(5)
F6S C2S 1.348(5)
F3S C1S 1.332(5)
F5S C2S 1.339(5)
F1S C1S 1.343(6)
F4S C2S 1.337(5)
N1 C24 1.345(5)
N1 C10 1.348(5)
F2S C1S 1.332(5)
C22 C23 1.390(5)
C22 C21 1.390(5)
C22 H22 0.9500
N5 C18 1.330(5)
N5 C17 1.367(5)
N5 C25 1.472(5)
C5 C6 1.395(6)
C5 C4 1.396(6)
C5 H5 0.9500
N3 C15 1.338(5)
N3 C11 1.387(5)
C11 C12 1.387(5)
C11 C10 1.473(5)
C16 C17 1.364(6)
C16 N2 1.393(5)
C16 H16 0.9500
C13 C14 1.381(6)
C13 C12 1.393(6)
C13 H13 0.9500
C3 C4 1.386(6)
C3 C2 1.403(6)
C3 H3 0.9500
N4 C19 1.348(5)
N4 C23 1.369(5)
C21 C20 1.393(6)
C21 H21 0.9500
C15 C14 1.388(6)
C15 H15 0.9500
C8 C9 1.408(5)
C8 C26 1.410(5)
C8 C7 1.490(5)
C4 H4 0.9500
C19 C20 1.389(6)
C19 H19 0.9500
N2 C18 1.336(5)
C2 C7 1.408(6)
C2 C1 1.509(6)
C10 C9 1.391(5)
C14 H14 0.9500
C25 H25A 0.9800
C25 H25B 0.9800
C25 H25C 0.9800
C1 H1A 0.9800
C1 H1B 0.9800
C1 H1C 0.9800
C26 C24 1.393(5)
C26 H26 0.9500
C12 H12 0.9500
C6 C7 1.406(6)
C6 H6 0.9500
C20 H20 0.9500
C24 C23 1.475(5)
C17 H17 0.9500
C9 H9 0.9500
C18 H18 0.9500

loop_
_geom_torsion_atom_site_label_1
_geom_torsion_atom_site_label_2
_geom_torsion_atom_site_label_3
_geom_torsion_atom_site_label_4
_geom_torsion
N4 Pt01 N1 C24 2.7(3)
N3 Pt01 N1 C24 -177.7(3)
N4 Pt01 N1 C10 -177.6(3)
N3 Pt01 N1 C10 2.1(3)
N1 Pt01 N3 C15 179.5(3)
N4 Pt01 N3 C15 -179.3(4)
N2 Pt01 N3 C15 -1.3(4)
N1 Pt01 N3 C11 -2.3(3)
N4 Pt01 N3 C11 -1.2(6)
N2 Pt01 N3 C11 176.8(3)
C15 N3 C11 C12 -0.6(6)
Pt01 N3 C11 C12 -179.0(3)
C15 N3 C11 C10 -179.3(3)
Pt01 N3 C11 C10 2.3(4)
N1 Pt01 N4 C19 175.7(4)
N3 Pt01 N4 C19 174.5(4)
N2 Pt01 N4 C19 -3.4(4)
N1 Pt01 N4 C23 -2.8(3)
N3 Pt01 N4 C23 -4.0(6)
N2 Pt01 N4 C23 178.0(3)
C23 C22 C21 C20 0.8(6)
C11 N3 C15 C14 1.1(6)
Pt01 N3 C15 C14 179.2(3)
C2 C3 C4 C5 -0.8(6)
C6 C5 C4 C3 -0.9(6)
C23 N4 C19 C20 -0.8(6)
Pt01 N4 C19 C20 -179.3(3)
C17 C16 N2 C18 0.4(5)
C17 C16 N2 Pt01 -174.8(3)
N4 Pt01 N2 C18 -55.4(3)
N3 Pt01 N2 C18 125.2(3)
N4 Pt01 N2 C16 118.9(3)
N3 Pt01 N2 C16 -60.5(4)
O3S S1S C1S F3S -60.8(4)
O1S S1S C1S F3S 178.5(3)
O2S S1S C1S F3S 58.8(4)
O3S S1S C1S F2S 59.6(4)
O1S S1S C1S F2S -61.1(4)
O2S S1S C1S F2S 179.2(3)
O3S S1S C1S F1S -179.8(3)
O1S S1S C1S F1S 59.4(4)
O2S S1S C1S F1S -60.3(4)
C4 C3 C2 C7 1.2(6)
C4 C3 C2 C1 178.7(4)
C24 N1 C10 C9 -1.0(6)
Pt01 N1 C10 C9 179.3(3)
C24 N1 C10 C11 178.4(3)
Pt01 N1 C10 C11 -1.3(4)
N3 C11 C10 N1 -0.8(5)
C12 C11 C10 N1 -179.4(4)
N3 C11 C10 C9 178.5(4)
C12 C11 C10 C9 -0.1(7)
C12 C13 C14 C15 1.5(7)
N3 C15 C14 C13 -1.6(6)
C9 C8 C26 C24 0.5(6)
C7 C8 C26 C24 -178.2(3)
N3 C11 C12 C13 0.6(6)
C10 C11 C12 C13 179.1(4)
C14 C13 C12 C11 -1.0(6)
C4 C5 C6 C7 2.3(6)
N4 C19 C20 C21 -1.4(7)
C22 C21 C20 C19 1.3(6)
O4S S2S C2S F4S -55.1(3)
O5S S2S C2S F4S 64.7(3)
O6S S2S C2S F4S -175.8(3)
O4S S2S C2S F5S 65.4(3)
O5S S2S C2S F5S -174.8(3)
O6S S2S C2S F5S -55.3(3)
O4S S2S C2S F6S -174.9(3)
O5S S2S C2S F6S -55.1(3)
O6S S2S C2S F6S 64.4(3)
C5 C6 C7 C2 -1.9(6)
C5 C6 C7 C8 178.5(4)
C3 C2 C7 C6 0.2(6)
C1 C2 C7 C6 -177.2(4)
C3 C2 C7 C8 179.8(4)
C1 C2 C7 C8 2.4(6)
C9 C8 C7 C6 -133.3(4)
C26 C8 C7 C6 45.4(5)
C9 C8 C7 C2 47.1(6)
C26 C8 C7 C2 -134.2(4)
C10 N1 C24 C26 0.3(6)
Pt01 N1 C24 C26 -180.0(3)
C10 N1 C24 C23 178.3(3)
Pt01 N1 C24 C23 -2.0(4)
C8 C26 C24 N1 -0.1(6)
C8 C26 C24 C23 -177.7(4)
N2 C16 C17 N5 -0.3(5)
C18 N5 C17 C16 0.1(5)
C25 N5 C17 C16 -179.1(4)
N1 C10 C9 C8 1.4(6)
C11 C10 C9 C8 -177.9(4)
C26 C8 C9 C10 -1.2(6)
C7 C8 C9 C10 177.5(4)
C19 N4 C23 C22 3.1(6)
Pt01 N4 C23 C22 -178.2(3)
C19 N4 C23 C24 -176.1(3)
Pt01 N4 C23 C24 2.6(4)
C21 C22 C23 N4 -3.1(6)
C21 C22 C23 C24 176.0(4)
N1 C24 C23 N4 -0.5(5)
C26 C24 C23 N4 177.3(4)
N1 C24 C23 C22 -179.7(4)
C26 C24 C23 C22 -2.0(6)
C17 N5 C18 N2 0.2(5)
C25 N5 C18 N2 179.3(4)
C16 N2 C18 N5 -0.4(5)
Pt01 N2 C18 N5 174.9(3)
